data_4083424
loop_
_publ_author_name
'Benjamin, Sophie L.'
'Levason, William'
'Light, Mark E.'
'Reid, Gillian'
'Rogers, Scott M.'

_publ_section_title
;
 Bromostibine Complexes of Iron(II): Hypervalency and Reactivity
;
_journal_issue 11
_journal_name_full Organometallics
_journal_page_first 2693
_journal_paper_doi 10.1021/om500471f
_journal_volume 33
_journal_year 2014
_chemical_formula_moiety 'C9 H11 Br Fe O2 Sb +, C F3 O3 S -'
_chemical_formula_sum 'C10 H11 Br F3 Fe O5 S Sb'
_chemical_formula_weight 557.76
_chemical_name_systematic
;
 (bromodimethylstibine)dicarbonyl(cyclopentadienyl)iron(II) trifluoromethanesulfonate
;
_space_group_crystal_system monoclinic
_space_group_IT_number 14
_space_group_name_Hall '-P 2yn'
_space_group_name_H-M_alt 'P 1 21/n 1'
_symmetry_space_group_name_Hall '-P 2yn'
_symmetry_space_group_name_H-M 'P 1 21/n 1'
_atom_sites_solution_hydrogens geom
_atom_sites_solution_primary direct
_atom_sites_solution_secondary difmap
_audit_creation_date 2014-05-01
_audit_creation_method 'SHELXL-97 + hand edit'
_cell_angle_alpha 90.00
_cell_angle_beta 90.102(4)
_cell_angle_gamma 90.00
_cell_formula_units_Z 4
_cell_length_a 10.3722(6)
_cell_length_b 13.6529(8)
_cell_length_c 11.6978(7)
_cell_measurement_reflns_used 2734
_cell_measurement_temperature 120(2)
_cell_measurement_theta_max 27.4
_cell_measurement_theta_min 3.0
_cell_volume 1656.53(17)
_computing_cell_refinement 'CrystalClear-SM Expert 2.0 r7 (Rigaku, 2011)'
_computing_data_collection 'CrystalClear-SM Expert 2.0 r7 (Rigaku, 2011)'
_computing_data_reduction 'CrystalClear-SM Expert 2.0 r7 (Rigaku, 2011)'
_computing_structure_refinement 'SHELXL-97 (Sheldrick, 2008)'
_computing_structure_solution 'SHELXS-97 (Sheldrick, 1997)'
_diffrn_ambient_temperature 120(2)
_diffrn_detector 'Image plate'
_diffrn_detector_area_resol_mean 10
_diffrn_detector_type 'Rigaku Curved Fujifilm '
_diffrn_measured_fraction_theta_full 0.989
_diffrn_measured_fraction_theta_max 0.989
_diffrn_measurement_device 'three-circle quarter \c diffractometer'
_diffrn_measurement_device_type 'Rigaku R-AXIS SPIDER IP'
_diffrn_measurement_method 'profile data from oscillation \w-scans'
_diffrn_measurement_specimen_support 'MiTeGen micromount'
_diffrn_radiation_collimation '0.3 mm'
_diffrn_radiation_monochromator graphite
_diffrn_radiation_type MoK\a
_diffrn_radiation_wavelength 0.71073
_diffrn_radiation_xray_symbol K-L~2,3~
_diffrn_reflns_av_R_equivalents 0.0515
_diffrn_reflns_av_sigmaI/netI 0.0673
_diffrn_reflns_limit_h_max 13
_diffrn_reflns_limit_h_min -13
_diffrn_reflns_limit_k_max 16
_diffrn_reflns_limit_k_min -17
_diffrn_reflns_limit_l_max 15
_diffrn_reflns_limit_l_min -15
_diffrn_reflns_number 10271
_diffrn_reflns_theta_full 27.48
_diffrn_reflns_theta_max 27.48
_diffrn_reflns_theta_min 2.98
_diffrn_source 'Sealed X-Ray tube'
_diffrn_source_current 40
_diffrn_source_power 2
_diffrn_source_size '12mm x 0.4 mm long fine-focus'
_diffrn_source_target Mo
_diffrn_source_voltage 50
_exptl_absorpt_coefficient_mu 5.090
_exptl_absorpt_correction_T_max 1.000
_exptl_absorpt_correction_T_min 0.116
_exptl_absorpt_correction_type multi-scan
_exptl_absorpt_process_details
;
Jacobson, R. (1998). REQAB. Private communication to the 
Rigaku Corporation, Tokyo, Japan.
;
_exptl_crystal_colour Yellow
_exptl_crystal_density_diffrn 2.236
_exptl_crystal_density_method 'not measured'
_exptl_crystal_description Platelet
_exptl_crystal_F_000 1064
_exptl_crystal_size_max 0.28
_exptl_crystal_size_mid 0.15
_exptl_crystal_size_min 0.03
_refine_diff_density_max 1.148
_refine_diff_density_min -0.819
_refine_diff_density_rms 0.151
_refine_ls_extinction_method none
_refine_ls_goodness_of_fit_ref 0.919
_refine_ls_hydrogen_treatment constr
_refine_ls_matrix_type full
_refine_ls_number_parameters 160
_refine_ls_number_reflns 3761
_refine_ls_number_restraints 693
_refine_ls_restrained_S_all 0.866
_refine_ls_R_factor_all 0.0755
_refine_ls_R_factor_gt 0.0419
_refine_ls_shift/su_max 0.012
_refine_ls_shift/su_mean 0.001
_refine_ls_structure_factor_coef Fsqd
_refine_ls_weighting_details 'calc w=1/[\s^2^(Fo^2^)+(0.0584P)^2^+0.0000P] where P=(Fo^2^+2Fc^2^)/3'
_refine_ls_weighting_scheme calc
_refine_ls_wR_factor_gt 0.0945
_refine_ls_wR_factor_ref 0.1040
_reflns_number_gt 2490
_reflns_number_total 3761
_reflns_threshold_expression I>2\sigma(I)
_cod_data_source_file om500471f_si_002.cif
_cod_data_source_block 2013slb_s_308_ml
_cod_depositor_comments
;
The following automatic conversions were performed:

'_exptl_absorpt_correction_type' value 'Multi-scan' changed to
'multi-scan' according to
/usr/data/users/saulius/crontab/automatic-downloads/rss-feeds/ACS/lib/dictionaries/cif_core.dic
dictionary named 'cif_core.dic' version 2.4.2 from 2011-04-26.

Automatic conversion script
Id: cif_fix_values 2281 2013-09-26 08:29:07Z andrius 

 Adding full bibliography for 4083423--4083425.cif.
;
_cod_database_code 4083424

loop_
_symmetry_equiv_pos_as_xyz
'x, y, z'
'-x+1/2, y+1/2, -z+1/2'
'-x, -y, -z'
'x-1/2, -y-1/2, z-1/2'

loop_
_atom_site_label
_atom_site_type_symbol
_atom_site_fract_x
_atom_site_fract_y
_atom_site_fract_z
_atom_site_U_iso_or_equiv
_atom_site_adp_type
_atom_site_occupancy
_atom_site_symmetry_multiplicity
_atom_site_calc_flag
_atom_site_refinement_flags
_atom_site_disorder_assembly
_atom_site_disorder_group
Sb1A Sb 0.24610(9) 0.16289(6) 0.45163(7) 0.02341(7) Uani 0.503(2) 1 d PDU A 1
Br1A Br 0.24388(16) 0.06324(10) 0.63456(11) 0.03515(13) Uani 0.503(2) 1 d PDU A 1
Fe1A Fe 0.23441(18) 0.33874(12) 0.50219(13) 0.0283(2) Uani 0.503(2) 1 d PDU A 1
O1A O 0.0237(6) 0.3702(6) 0.3423(6) 0.0394(9) Uani 0.503(2) 1 d PDU A 1
O2A O 0.4340(7) 0.3947(6) 0.3387(6) 0.0394(9) Uani 0.503(2) 1 d PDU A 1
C5A C 0.1105(8) 0.3977(6) 0.6283(6) 0.0310(7) Uani 0.503(2) 1 d PDU A 1
H1A H 0.0209 0.4104 0.6207 0.037 Uiso 0.503(2) 1 calc PR A 1
C6A C 0.1677(8) 0.3116(6) 0.6680(6) 0.0310(7) Uani 0.503(2) 1 d PDU A 1
H2A H 0.1223 0.2544 0.6908 0.037 Uiso 0.503(2) 1 calc PR A 1
C7A C 0.3038(8) 0.3221(6) 0.6689(6) 0.0310(7) Uani 0.503(2) 1 d PDU A 1
H3A H 0.3639 0.2736 0.6925 0.037 Uiso 0.503(2) 1 calc PR A 1
C8A C 0.3350(8) 0.4171(6) 0.6288(7) 0.0310(7) Uani 0.503(2) 1 d PDU A 1
H4A H 0.4187 0.4448 0.6216 0.037 Uiso 0.503(2) 1 calc PR A 1
C9A C 0.2141(9) 0.4632(6) 0.6014(7) 0.0310(7) Uani 0.503(2) 1 d PDU A 1
H5A H 0.2044 0.5270 0.5703 0.037 Uiso 0.503(2) 1 calc PR A 1
C3A C 0.1069(8) 0.3533(7) 0.4015(7) 0.0306(10) Uani 0.503(2) 1 d PDU A 1
C4A C 0.3553(8) 0.3721(7) 0.4028(7) 0.0306(10) Uani 0.503(2) 1 d PDU A 1
C1A C 0.3960(8) 0.0829(7) 0.3741(8) 0.0324(10) Uani 0.503(2) 1 d PDU A 1
H8A1 H 0.4793 0.1083 0.4003 0.049 Uiso 0.503(2) 1 calc PR A 1
H8A2 H 0.3899 0.0896 0.2909 0.049 Uiso 0.503(2) 1 calc PR A 1
H8A3 H 0.3885 0.0137 0.3951 0.049 Uiso 0.503(2) 1 calc PR A 1
C2A C 0.0697(8) 0.1031(7) 0.3890(8) 0.0324(10) Uani 0.503(2) 1 d PDU A 1
H9A1 H -0.0030 0.1383 0.4232 0.049 Uiso 0.503(2) 1 calc PR A 1
H9A2 H 0.0647 0.0336 0.4094 0.049 Uiso 0.503(2) 1 calc PR A 1
H9A3 H 0.0665 0.1101 0.3057 0.049 Uiso 0.503(2) 1 calc PR A 1
Sb1B Sb 0.25395(10) 0.16297(7) 0.44963(8) 0.02341(7) Uani 0.497(2) 1 d PDU A 2
Br1B Br 0.25624(18) 0.06453(12) 0.63397(13) 0.03515(13) Uani 0.497(2) 1 d PDU A 2
Fe1B Fe 0.2654(2) 0.33903(14) 0.50079(15) 0.0283(2) Uani 0.497(2) 1 d PDU A 2
O1B O 0.0653(7) 0.3950(6) 0.3377(6) 0.0394(9) Uani 0.497(2) 1 d PDU A 2
O2B O 0.4777(7) 0.3694(6) 0.3430(6) 0.0394(9) Uani 0.497(2) 1 d PDU A 2
C5B C 0.1645(9) 0.4167(6) 0.6281(7) 0.0310(7) Uani 0.497(2) 1 d PDU A 2
H1B H 0.0807 0.4439 0.6205 0.037 Uiso 0.497(2) 1 calc PR A 2
C6B C 0.1955(8) 0.3225(6) 0.6678(6) 0.0310(7) Uani 0.497(2) 1 d PDU A 2
H2B H 0.1351 0.2744 0.6916 0.037 Uiso 0.497(2) 1 calc PR A 2
C7B C 0.3310(8) 0.3104(6) 0.6665(6) 0.0310(7) Uani 0.497(2) 1 d PDU A 2
H3B H 0.3759 0.2528 0.6886 0.037 Uiso 0.497(2) 1 calc PR A 2
C8B C 0.3885(9) 0.3973(6) 0.6274(7) 0.0310(7) Uani 0.497(2) 1 d PDU A 2
H4B H 0.4782 0.4098 0.6197 0.037 Uiso 0.497(2) 1 calc PR A 2
C9B C 0.2848(9) 0.4638(6) 0.6013(7) 0.0310(7) Uani 0.497(2) 1 d PDU A 2
H5B H 0.2942 0.5281 0.5714 0.037 Uiso 0.497(2) 1 calc PR A 2
C3B C 0.1436(9) 0.3717(7) 0.4015(7) 0.0306(10) Uani 0.497(2) 1 d PDU A 2
C4B C 0.3929(9) 0.3541(7) 0.4011(7) 0.0306(10) Uani 0.497(2) 1 d PDU A 2
C1B C 0.4324(8) 0.1044(8) 0.3901(8) 0.0324(10) Uani 0.497(2) 1 d PDU A 2
H8B1 H 0.5040 0.1413 0.4237 0.049 Uiso 0.497(2) 1 calc PR A 2
H8B2 H 0.4359 0.1094 0.3066 0.049 Uiso 0.497(2) 1 calc PR A 2
H8B3 H 0.4391 0.0354 0.4127 0.049 Uiso 0.497(2) 1 calc PR A 2
C2B C 0.1045(8) 0.0788(7) 0.3750(8) 0.0324(10) Uani 0.497(2) 1 d PDU A 2
H9B1 H 0.0208 0.1038 0.4007 0.049 Uiso 0.497(2) 1 calc PR A 2
H9B2 H 0.1138 0.0102 0.3983 0.049 Uiso 0.497(2) 1 calc PR A 2
H9B3 H 0.1097 0.0835 0.2916 0.049 Uiso 0.497(2) 1 calc PR A 2
S1A S 0.27556(18) 0.19463(9) 0.12559(10) 0.0344(5) Uani 0.506(2) 1 d PGU B 3
O4A O 0.2631(3) 0.22603(14) 0.24083(15) 0.0438(7) Uani 0.506(2) 1 d PGU B 3
O5A O 0.4047(2) 0.18547(18) 0.0858(2) 0.0438(7) Uani 0.506(2) 1 d PGU B 3
O3A O 0.1961(3) 0.11546(14) 0.08977(17) 0.0438(7) Uani 0.506(2) 1 d PGU B 3
C10A C 0.2150(2) 0.29657(14) 0.04279(16) 0.0484(16) Uani 0.506(2) 1 d PGU B 3
F1A F 0.0913(3) 0.3131(2) 0.0653(3) 0.0623(8) Uani 0.506(2) 1 d PGU B 3
F2A F 0.2231(3) 0.2817(2) -0.0686(2) 0.0623(8) Uani 0.506(2) 1 d PGU B 3
F3A F 0.2739(3) 0.37844(18) 0.0679(2) 0.0623(8) Uani 0.506(2) 1 d PGU B 3
S1B S 0.22378(18) 0.19424(10) 0.12367(10) 0.0344(5) Uani 0.494(2) 1 d PGU B 4
O4B O 0.3005(3) 0.11328(13) 0.08961(16) 0.0438(7) Uani 0.494(2) 1 d PGU B 4
O5B O 0.0925(2) 0.1899(2) 0.0886(2) 0.0438(7) Uani 0.494(2) 1 d PGU B 4
O3B O 0.2378(3) 0.22732(14) 0.23817(15) 0.0438(7) Uani 0.494(2) 1 d PGU B 4
C10B C 0.2858(2) 0.29536(14) 0.04079(15) 0.0484(16) Uani 0.494(2) 1 d PGU B 4
F1B F 0.4082(3) 0.3133(2) 0.0668(2) 0.0623(8) Uani 0.494(2) 1 d PGU B 4
F2B F 0.2221(3) 0.37775(18) 0.0586(2) 0.0623(8) Uani 0.494(2) 1 d PGU B 4
F3B F 0.2855(3) 0.2766(2) -0.06868(19) 0.0623(8) Uani 0.494(2) 1 d PGU B 4

loop_
_atom_site_aniso_label
_atom_site_aniso_U_11
_atom_site_aniso_U_22
_atom_site_aniso_U_33
_atom_site_aniso_U_23
_atom_site_aniso_U_13
_atom_site_aniso_U_12
Sb1A 0.03130(14) 0.02173(14) 0.01721(12) 0.00102(12) 0.00003(10) -0.00002(14)
Br1A 0.0549(3) 0.0277(2) 0.0228(2) 0.0064(2) -0.0005(2) -0.0004(2)
Fe1A 0.0464(7) 0.0219(3) 0.0165(3) -0.0013(3) 0.0005(4) -0.0005(4)
O1A 0.038(2) 0.039(2) 0.0412(16) 0.0077(16) 0.0010(15) 0.0010(17)
O2A 0.038(2) 0.039(2) 0.0412(16) 0.0077(16) 0.0010(15) 0.0010(17)
C5A 0.0432(18) 0.0297(13) 0.0201(9) -0.0060(9) 0.0009(10) 0.0003(13)
C6A 0.0432(18) 0.0297(13) 0.0201(9) -0.0060(9) 0.0009(10) 0.0003(13)
C7A 0.0432(18) 0.0297(13) 0.0201(9) -0.0060(9) 0.0009(10) 0.0003(13)
C8A 0.0432(18) 0.0297(13) 0.0201(9) -0.0060(9) 0.0009(10) 0.0003(13)
C9A 0.0432(18) 0.0297(13) 0.0201(9) -0.0060(9) 0.0009(10) 0.0003(13)
C3A 0.044(3) 0.023(2) 0.0245(14) -0.0045(15) 0.0008(14) 0.0000(18)
C4A 0.044(3) 0.023(2) 0.0245(14) -0.0045(15) 0.0008(14) 0.0000(18)
C1A 0.0283(17) 0.0363(17) 0.0328(15) 0.0013(14) 0.0003(13) -0.0004(13)
C2A 0.0283(17) 0.0363(17) 0.0328(15) 0.0013(14) 0.0003(13) -0.0004(13)
Sb1B 0.03130(14) 0.02173(14) 0.01721(12) 0.00102(12) 0.00003(10) -0.00002(14)
Br1B 0.0549(3) 0.0277(2) 0.0228(2) 0.0064(2) -0.0005(2) -0.0004(2)
Fe1B 0.0464(7) 0.0219(3) 0.0165(3) -0.0013(3) 0.0005(4) -0.0005(4)
O1B 0.038(2) 0.039(2) 0.0412(16) 0.0077(16) 0.0010(15) 0.0010(17)
O2B 0.038(2) 0.039(2) 0.0412(16) 0.0077(16) 0.0010(15) 0.0010(17)
C5B 0.0432(18) 0.0297(13) 0.0201(9) -0.0060(9) 0.0009(10) 0.0003(13)
C6B 0.0432(18) 0.0297(13) 0.0201(9) -0.0060(9) 0.0009(10) 0.0003(13)
C7B 0.0432(18) 0.0297(13) 0.0201(9) -0.0060(9) 0.0009(10) 0.0003(13)
C8B 0.0432(18) 0.0297(13) 0.0201(9) -0.0060(9) 0.0009(10) 0.0003(13)
C9B 0.0432(18) 0.0297(13) 0.0201(9) -0.0060(9) 0.0009(10) 0.0003(13)
C3B 0.044(3) 0.023(2) 0.0245(14) -0.0045(15) 0.0008(14) 0.0000(18)
C4B 0.044(3) 0.023(2) 0.0245(14) -0.0045(15) 0.0008(14) 0.0000(18)
C1B 0.0283(17) 0.0363(17) 0.0328(15) 0.0013(14) 0.0003(13) -0.0004(13)
C2B 0.0283(17) 0.0363(17) 0.0328(15) 0.0013(14) 0.0003(13) -0.0004(13)
S1A 0.0471(15) 0.0358(7) 0.0204(6) -0.0026(6) -0.0036(8) -0.0011(9)
O4A 0.0528(15) 0.0460(14) 0.0327(12) -0.0036(12) -0.0024(13) 0.0004(14)
O5A 0.0528(15) 0.0460(14) 0.0327(12) -0.0036(12) -0.0024(13) 0.0004(14)
O3A 0.0528(15) 0.0460(14) 0.0327(12) -0.0036(12) -0.0024(13) 0.0004(14)
C10A 0.059(4) 0.055(3) 0.031(2) 0.006(3) -0.002(4) 0.002(3)
F1A 0.067(2) 0.0701(16) 0.0502(13) 0.0188(13) -0.0076(15) -0.0009(16)
F2A 0.067(2) 0.0701(16) 0.0502(13) 0.0188(13) -0.0076(15) -0.0009(16)
F3A 0.067(2) 0.0701(16) 0.0502(13) 0.0188(13) -0.0076(15) -0.0009(16)
S1B 0.0471(15) 0.0358(7) 0.0204(6) -0.0026(6) -0.0036(8) -0.0011(9)
O4B 0.0528(15) 0.0460(14) 0.0327(12) -0.0036(12) -0.0024(13) 0.0004(14)
O5B 0.0528(15) 0.0460(14) 0.0327(12) -0.0036(12) -0.0024(13) 0.0004(14)
O3B 0.0528(15) 0.0460(14) 0.0327(12) -0.0036(12) -0.0024(13) 0.0004(14)
C10B 0.059(4) 0.055(3) 0.031(2) 0.006(3) -0.002(4) 0.002(3)
F1B 0.067(2) 0.0701(16) 0.0502(13) 0.0188(13) -0.0076(15) -0.0009(16)
F2B 0.067(2) 0.0701(16) 0.0502(13) 0.0188(13) -0.0076(15) -0.0009(16)
F3B 0.067(2) 0.0701(16) 0.0502(13) 0.0188(13) -0.0076(15) -0.0009(16)

loop_
_atom_type_symbol
_atom_type_description
_atom_type_scat_dispersion_real
_atom_type_scat_dispersion_imag
_atom_type_scat_source
C C 0.0033 0.0016 'International Tables Vol C Tables 4.2.6.8 and 6.1.1.4'
H H 0.0000 0.0000 'International Tables Vol C Tables 4.2.6.8 and 6.1.1.4'
O O 0.0106 0.0060 'International Tables Vol C Tables 4.2.6.8 and 6.1.1.4'
F F 0.0171 0.0103 'International Tables Vol C Tables 4.2.6.8 and 6.1.1.4'
S S 0.1246 0.1234 'International Tables Vol C Tables 4.2.6.8 and 6.1.1.4'
Fe Fe 0.3463 0.8444 'International Tables Vol C Tables 4.2.6.8 and 6.1.1.4'
Br Br -0.2901 2.4595 'International Tables Vol C Tables 4.2.6.8 and 6.1.1.4'
Sb Sb -0.5866 1.5461 'International Tables Vol C Tables 4.2.6.8 and 6.1.1.4'

loop_
_geom_angle_atom_site_label_1
_geom_angle_atom_site_label_2
_geom_angle_atom_site_label_3
_geom_angle
C1A Sb1A C2A 106.7(4)
C1A Sb1A Fe1A 129.9(3)
C2A Sb1A Fe1A 114.3(3)
C1A Sb1A Br1A 95.3(3)
C2A Sb1A Br1A 94.3(3)
Fe1A Sb1A Br1A 108.55(6)
C4A Fe1A C3A 93.6(4)
C4A Fe1A C9A 103.3(4)
C3A Fe1A C9A 101.8(4)
C4A Fe1A C7A 113.4(4)
C3A Fe1A C7A 152.1(4)
C9A Fe1A C7A 66.5(3)
C4A Fe1A C6A 152.8(4)
C3A Fe1A C6A 112.7(4)
C9A Fe1A C6A 65.9(3)
C7A Fe1A C6A 39.6(3)
C4A Fe1A C8A 88.9(4)
C3A Fe1A C8A 140.9(4)
C9A Fe1A C8A 40.3(3)
C7A Fe1A C8A 39.5(3)
C6A Fe1A C8A 66.6(3)
C4A Fe1A C5A 142.3(4)
C3A Fe1A C5A 88.2(4)
C9A Fe1A C5A 40.0(3)
C7A Fe1A C5A 66.4(3)
C6A Fe1A C5A 38.7(3)
C8A Fe1A C5A 67.5(3)
C4A Fe1A Sb1A 93.3(3)
C3A Fe1A Sb1A 89.2(3)
C9A Fe1A Sb1A 159.3(2)
C7A Fe1A Sb1A 95.8(2)
C6A Fe1A Sb1A 93.8(2)
C8A Fe1A Sb1A 129.6(2)
C5A Fe1A Sb1A 124.4(2)
C6A C5A C9A 106.3(7)
C6A C5A Fe1A 69.7(4)
C9A C5A Fe1A 68.1(4)
C5A C6A C7A 109.9(7)
C5A C6A Fe1A 71.6(4)
C7A C6A Fe1A 70.1(4)
C8A C7A C6A 108.5(7)
C8A C7A Fe1A 70.7(4)
C6A C7A Fe1A 70.3(4)
C7A C8A C9A 105.9(7)
C7A C8A Fe1A 69.7(4)
C9A C8A Fe1A 68.5(4)
C5A C9A C8A 109.4(7)
C5A C9A Fe1A 71.8(4)
C8A C9A Fe1A 71.2(4)
O1A C3A Fe1A 173.8(8)
O2A C4A Fe1A 179.3(9)
C2B Sb1B C1B 107.3(4)
C2B Sb1B Fe1B 131.3(3)
C1B Sb1B Fe1B 113.6(3)
C2B Sb1B Br1B 93.9(3)
C1B Sb1B Br1B 94.1(3)
Fe1B Sb1B Br1B 107.91(6)
C3B Fe1B C4B 94.1(4)
C3B Fe1B C9B 103.5(4)
C4B Fe1B C9B 101.8(4)
C3B Fe1B C7B 152.3(4)
C4B Fe1B C7B 112.9(4)
C9B Fe1B C7B 66.3(3)
C3B Fe1B C6B 113.0(4)
C4B Fe1B C6B 152.0(4)
C9B Fe1B C6B 66.1(3)
C7B Fe1B C6B 39.5(3)
C3B Fe1B C5B 89.0(4)
C4B Fe1B C5B 140.9(4)
C9B Fe1B C5B 40.2(3)
C7B Fe1B C5B 66.4(3)
C6B Fe1B C5B 39.0(3)
C3B Fe1B C8B 142.7(4)
C4B Fe1B C8B 88.1(4)
C9B Fe1B C8B 40.2(3)
C7B Fe1B C8B 39.1(3)
C6B Fe1B C8B 66.2(3)
C5B Fe1B C8B 67.3(3)
C3B Fe1B Sb1B 93.0(3)
C4B Fe1B Sb1B 89.4(3)
C9B Fe1B Sb1B 159.2(3)
C7B Fe1B Sb1B 93.3(3)
C6B Fe1B Sb1B 96.0(3)
C5B Fe1B Sb1B 129.4(3)
C8B Fe1B Sb1B 124.3(3)
C6B C5B C9B 106.5(7)
C6B C5B Fe1B 70.1(4)
C9B C5B Fe1B 68.9(4)
C5B C6B C7B 109.3(8)
C5B C6B Fe1B 70.9(4)
C7B C6B Fe1B 70.0(4)
C8B C7B C6B 109.1(8)
C8B C7B Fe1B 71.2(4)
C6B C7B Fe1B 70.5(4)
C7B C8B C9B 106.5(8)
C7B C8B Fe1B 69.7(4)
C9B C8B Fe1B 68.8(4)
C5B C9B C8B 108.6(7)
C5B C9B Fe1B 70.9(4)
C8B C9B Fe1B 71.0(4)
O1B C3B Fe1B 178.5(9)
O2B C4B Fe1B 174.6(9)
O4A S1A O3A 117.1
O4A S1A O5A 115.1
O3A S1A O5A 112.4
O4A S1A C10A 104.1
O3A S1A C10A 103.1
O5A S1A C10A 102.6
F3A C10A F2A 108.8
F3A C10A F1A 105.1
F2A C10A F1A 106.5
F3A C10A S1A 112.1
F2A C10A S1A 112.8
F1A C10A S1A 111.1
O4B S1B O3B 117.1
O4B S1B O5B 115.0
O3B S1B O5B 112.4
O4B S1B C10B 104.1
O3B S1B C10B 103.1
O5B S1B C10B 102.6
F3B C10B F2B 108.8
F3B C10B F1B 105.1
F2B C10B F1B 106.5
F3B C10B S1B 112.1
F2B C10B S1B 112.8
F1B C10B S1B 111.1

loop_
_geom_bond_atom_site_label_1
_geom_bond_atom_site_label_2
_geom_bond_distance
Sb1A C1A 2.106(8)
Sb1A C2A 2.131(8)
Sb1A Fe1A 2.4758(19)
Sb1A Br1A 2.5359(16)
Fe1A C4A 1.772(8)
Fe1A C3A 1.781(7)
Fe1A C9A 2.068(8)
Fe1A C7A 2.090(7)
Fe1A C6A 2.093(7)
Fe1A C8A 2.104(7)
Fe1A C5A 2.117(8)
O1A C3A 1.129(9)
O2A C4A 1.151(9)
C5A C6A 1.396(10)
C5A C9A 1.433(11)
C6A C7A 1.419(10)
C7A C8A 1.418(10)
C8A C9A 1.438(11)
Sb1B C2B 2.116(8)
Sb1B C1B 2.134(8)
Sb1B Fe1B 2.480(2)
Sb1B Br1B 2.5410(18)
Fe1B C3B 1.771(8)
Fe1B C4B 1.777(8)
Fe1B C9B 2.080(8)
Fe1B C7B 2.090(7)
Fe1B C6B 2.097(8)
Fe1B C5B 2.108(8)
Fe1B C8B 2.110(8)
O1B C3B 1.147(9)
O2B C4B 1.131(10)
C5B C6B 1.405(10)
C5B C9B 1.438(12)
C6B C7B 1.414(10)
C7B C8B 1.405(11)
C8B C9B 1.440(12)
S1A O4A 1.4207(12)
S1A O3A 1.4219(12)
S1A O5A 1.4241(12)
S1A C10A 1.8075(16)
C10A F3A 1.3070(11)
C10A F2A 1.3219(11)
C10A F1A 1.3293(11)
S1B O4B 1.4196(12)
S1B O3B 1.4207(12)
S1B O5B 1.4230(12)
S1B C10B 1.8060(16)
C10B F3B 1.3059(11)
C10B F2B 1.3211(11)
C10B F1B 1.3282(11)
